data_4503926
loop_
_publ_author_name
'Chopra, Deepak'
'Thiruvenkatam, Vijay'
'Manjunath, S. G.'
'Guru Row, Tayur N.'

_publ_section_title
;
 Variability in Halogen Interactions:&#x00A0; In situ Cryocrystallization
 of Low Melting Substituted Trifluoroacetophenones
;
_journal_issue 5
_journal_name_full 'Crystal Growth &amp; Design'
_journal_page_first 868
_journal_paper_doi 10.1021/cg0604881
_journal_volume 7
_journal_year 2007
_chemical_absolute_configuration unk
_chemical_formula_moiety 'C8 H4 Cl F3 O'
_chemical_formula_sum 'C8 H4 Cl F3 O'
_chemical_formula_weight 208.56
_chemical_name_systematic ?
_space_group_IT_number 19
_symmetry_cell_setting orthorhombic
_symmetry_Int_Tables_number 19
_symmetry_space_group_name_Hall 'P 2ac 2ab'
_symmetry_space_group_name_H-M 'P 21 21 21'
_atom_sites_solution_hydrogens geom
_atom_sites_solution_primary direct
_atom_sites_solution_secondary difmap
_cell_angle_alpha 90
_cell_angle_beta 90
_cell_angle_gamma 90
_cell_formula_units_Z 4
_cell_length_a 7.478(3)
_cell_length_b 9.884(4)
_cell_length_c 11.222(5)
_cell_measurement_reflns_used 950
_cell_measurement_temperature 175(2)
_cell_measurement_theta_max 25.8
_cell_measurement_theta_min 1.8
_cell_volume 829.4(6)
_computing_cell_refinement SMART
_computing_data_collection 'SMART (Bruker, 1998)'
_computing_data_reduction 'SAINT (Bruker, 1998)'
_computing_molecular_graphics 'Ortep-3 for Windows (Farrugia, 1997) and CAMERON (Watkin et al., 1993)'
_computing_publication_material 'PLATON (Spek, 2003)'
_computing_structure_refinement 'SHELXL-97 (Sheldrick, 1997)'
_computing_structure_solution 'SIR92 (Altomare et al., 1993)'
_diffrn_ambient_temperature 175(2)
_diffrn_measured_fraction_theta_full 1.000
_diffrn_measured_fraction_theta_max 0.944
_diffrn_measurement_device_type 'Bruker SMART CCD area detector'
_diffrn_measurement_method '\f and \w scans'
_diffrn_radiation_monochromator graphite
_diffrn_radiation_source 'fine-focus sealed tube'
_diffrn_radiation_type MoK\a
_diffrn_radiation_wavelength 0.71073
_diffrn_reflns_av_R_equivalents 0.0283
_diffrn_reflns_av_sigmaI/netI 0.0242
_diffrn_reflns_limit_h_max 9
_diffrn_reflns_limit_h_min -9
_diffrn_reflns_limit_k_max 12
_diffrn_reflns_limit_k_min -12
_diffrn_reflns_limit_l_max 14
_diffrn_reflns_limit_l_min -12
_diffrn_reflns_number 6422
_diffrn_reflns_reduction_process
;
;
_diffrn_reflns_theta_full 25.00
_diffrn_reflns_theta_max 27.31
_diffrn_reflns_theta_min 2.75
_exptl_absorpt_coefficient_mu 0.463
_exptl_absorpt_correction_T_max 0.912
_exptl_absorpt_correction_T_min 0.866
_exptl_absorpt_correction_type multi-scan
_exptl_absorpt_process_details '(SADABS; Sheldrick, 1997)'
_exptl_crystal_colour ' colorless'
_exptl_crystal_density_diffrn 1.670
_exptl_crystal_density_method 'Not Measured'
_exptl_crystal_description blocks
_exptl_crystal_F_000 416
_exptl_crystal_size_max 0.30
_exptl_crystal_size_mid 0.25
_exptl_crystal_size_min 0.20
_refine_diff_density_max 0.211
_refine_diff_density_min -0.201
_refine_diff_density_rms 0.047
_refine_ls_extinction_method none
_refine_ls_goodness_of_fit_ref 1.070
_refine_ls_hydrogen_treatment refall
_refine_ls_matrix_type full
_refine_ls_number_parameters 134
_refine_ls_number_reflns 1718
_refine_ls_number_restraints 0
_refine_ls_restrained_S_all 1.070
_refine_ls_R_factor_all 0.0482
_refine_ls_R_factor_gt 0.0398
_refine_ls_shift/su_max 0.000
_refine_ls_shift/su_mean 0.000
_refine_ls_structure_factor_coef Fsqd
_refine_ls_weighting_details 'calc w=1/[\s^2^(Fo^2^)+(0.0623P)^2^+0.0364P] where P=(Fo^2^+2Fc^2^)/3'
_refine_ls_weighting_scheme calc
_refine_ls_wR_factor_gt 0.1004
_refine_ls_wR_factor_ref 0.1056
_reflns_number_gt 1454
_reflns_number_total 1718
_reflns_threshold_expression >2sigma(I)
_cod_data_source_file cg0604881si20070308_121132.cif
_cod_data_source_block pcltrifm
_cod_depositor_comments
;
The following automatic conversions were performed:

'_symmetry_cell_setting' value 'Orthorhombic' changed to
'orthorhombic' according to
/home/saulius/struct/CIF-dictionaries/cif_core.dic dictionary named
'cif_core.dic' version 2.4.1 from 2010-06-29.

Automatic conversion script
Id: cif_fix_values 1715 2011-07-08 13:25:40Z adriana 
;
_cod_database_code 4503926

loop_
_symmetry_equiv_pos_site_id
_symmetry_equiv_pos_as_xyz
1 x,y,z
2 1/2-x,-y,1/2+z
3 1/2+x,1/2-y,-z
4 -x,1/2+y,1/2-z

loop_
_atom_site_label
_atom_site_type_symbol
_atom_site_fract_x
_atom_site_fract_y
_atom_site_fract_z
_atom_site_U_iso_or_equiv
_atom_site_adp_type
_atom_site_occupancy
_atom_site_symmetry_multiplicity
_atom_site_calc_flag
Cl1 Cl 0.12830(12) -0.06170(6) 0.34503(6) 0.0724(2) Uani 1 1 d
C2 C 0.1377(4) 0.2100(2) 0.3511(2) 0.0542(5) Uani 1 1 d
C4 C 0.1209(3) 0.3408(2) 0.53158(16) 0.0447(4) Uani 1 1 d
C7 C 0.1158(4) 0.4691(2) 0.5980(2) 0.0541(5) Uani 1 1 d
F3 F 0.2620(2) 0.61908(19) 0.46478(17) 0.0792(5) Uani 1 1 d
C3 C 0.1358(4) 0.3334(2) 0.4081(2) 0.0535(6) Uani 1 1 d
O1 O 0.1110(4) 0.4766(2) 0.70523(15) 0.0871(6) Uani 1 1 d
C1 C 0.1257(3) 0.0933(2) 0.41753(19) 0.0476(5) Uani 1 1 d
F2 F -0.0232(2) 0.61104(18) 0.45402(14) 0.0727(5) Uani 1 1 d
C6 C 0.1122(4) 0.0975(2) 0.5401(2) 0.0569(5) Uani 1 1 d
F1 F 0.1019(3) 0.70828(14) 0.60199(14) 0.0817(5) Uani 1 1 d
C8 C 0.1151(4) 0.6040(2) 0.5290(2) 0.0573(6) Uani 1 1 d
C5 C 0.1102(4) 0.2206(2) 0.59662(19) 0.0521(5) Uani 1 1 d
H5 H 0.096(4) 0.224(3) 0.687(3) 0.086(9) Uiso 1 1 d
H3 H 0.145(4) 0.405(3) 0.365(3) 0.066(8) Uiso 1 1 d
H2 H 0.151(3) 0.198(3) 0.269(3) 0.075(9) Uiso 1 1 d
H6 H 0.103(3) 0.017(2) 0.581(2) 0.056(6) Uiso 1 1 d

loop_
_atom_site_aniso_label
_atom_site_aniso_U_11
_atom_site_aniso_U_22
_atom_site_aniso_U_33
_atom_site_aniso_U_23
_atom_site_aniso_U_13
_atom_site_aniso_U_12
Cl1 0.0981(5) 0.0549(3) 0.0643(4) -0.0112(3) -0.0017(4) 0.0025(4)
C2 0.0733(15) 0.0566(12) 0.0327(10) -0.0011(9) 0.0045(14) -0.0038(12)
C4 0.0450(10) 0.0536(11) 0.0355(10) 0.0011(8) -0.0020(11) -0.0024(12)
C7 0.0645(13) 0.0587(12) 0.0390(11) -0.0047(9) -0.0056(13) 0.0010(14)
F3 0.0834(11) 0.0643(11) 0.0897(14) 0.0005(9) 0.0156(9) -0.0105(8)
C3 0.0744(15) 0.0507(11) 0.0354(11) 0.0052(10) 0.0004(13) -0.0092(14)
O1 0.1484(19) 0.0750(12) 0.0378(9) -0.0085(8) -0.0063(13) 0.0016(16)
C1 0.0499(11) 0.0494(11) 0.0434(11) -0.0016(9) -0.0026(11) 0.0016(12)
F2 0.0871(10) 0.0659(10) 0.0652(10) 0.0058(8) -0.0193(8) 0.0047(8)
C6 0.0725(15) 0.0544(13) 0.0437(11) 0.0108(10) -0.0013(12) 0.0001(14)
F1 0.1183(14) 0.0569(8) 0.0698(10) -0.0187(7) -0.0059(12) 0.0028(10)
C8 0.0675(14) 0.0531(12) 0.0514(13) -0.0068(10) -0.0023(14) -0.0012(13)
C5 0.0631(14) 0.0619(12) 0.0311(10) 0.0059(10) -0.0036(12) 0.0003(13)

loop_
_atom_type_symbol
_atom_type_description
_atom_type_scat_dispersion_real
_atom_type_scat_dispersion_imag
_atom_type_scat_source
O O 0.0106 0.0060 'International Tables Vol C Tables 4.2.6.8 and 6.1.1.4'
F F 0.0171 0.0103 'International Tables Vol C Tables 4.2.6.8 and 6.1.1.4'
Cl Cl 0.1484 0.1585 'International Tables Vol C Tables 4.2.6.8 and 6.1.1.4'
H H 0.0000 0.0000 'International Tables Vol C Tables 4.2.6.8 and 6.1.1.4'
C C 0.0033 0.0016 'International Tables Vol C Tables 4.2.6.8 and 6.1.1.4'

loop_
_geom_angle_atom_site_label_1
_geom_angle_atom_site_label_2
_geom_angle_atom_site_label_3
_geom_angle
C1 C2 C3 119.3(2)
C1 C2 H2 115.7(19)
C3 C2 H2 124.9(19)
C3 C4 C5 118.65(19)
C3 C4 C7 123.53(19)
C5 C4 C7 117.82(18)
O1 C7 C4 124.1(2)
O1 C7 C8 116.6(2)
C4 C7 C8 119.37(18)
C2 C3 C4 120.7(2)
C2 C3 H3 118(2)
C4 C3 H3 122(2)
C2 C1 C6 121.3(2)
C2 C1 Cl1 119.03(17)
C6 C1 Cl1 119.63(17)
C5 C6 C1 119.2(2)
C5 C6 H6 122.2(17)
C1 C6 H6 118.6(17)
F1 C8 F3 108.2(2)
F1 C8 F2 107.0(2)
F3 C8 F2 107.12(19)
F1 C8 C7 111.33(19)
F3 C8 C7 111.6(2)
F2 C8 C7 111.4(2)
C6 C5 C4 120.8(2)
C6 C5 H5 119.6(18)
C4 C5 H5 119.6(18)

loop_
_geom_bond_atom_site_label_1
_geom_bond_atom_site_label_2
_geom_bond_distance
Cl1 C1 1.735(2)
C2 C1 1.376(3)
C2 C3 1.377(3)
C2 H2 0.93(3)
C4 C3 1.392(3)
C4 C5 1.397(3)
C4 C7 1.471(3)
C7 O1 1.206(3)
C7 C8 1.542(3)
F3 C8 1.322(3)
C3 H3 0.86(3)
C1 C6 1.380(3)
F2 C8 1.335(3)
C6 C5 1.372(3)
C6 H6 0.92(2)
F1 C8 1.321(3)
C5 H5 1.02(3)

loop_
_geom_torsion_atom_site_label_1
_geom_torsion_atom_site_label_2
_geom_torsion_atom_site_label_3
_geom_torsion_atom_site_label_4
_geom_torsion
C3 C4 C7 O1 -176.5(3)
C5 C4 C7 O1 3.5(4)
C3 C4 C7 C8 3.9(4)
C5 C4 C7 C8 -176.1(3)
C1 C2 C3 C4 -0.3(4)
C5 C4 C3 C2 0.7(4)
C7 C4 C3 C2 -179.2(3)
C3 C2 C1 C6 -0.2(4)
C3 C2 C1 Cl1 -180.0(2)
C2 C1 C6 C5 0.2(4)
Cl1 C1 C6 C5 -180.0(2)
O1 C7 C8 F1 -2.5(4)
C4 C7 C8 F1 177.1(2)
O1 C7 C8 F3 118.5(3)
C4 C7 C8 F3 -61.9(3)
O1 C7 C8 F2 -121.8(3)
C4 C7 C8 F2 57.8(3)
C1 C6 C5 C4 0.2(4)
C3 C4 C5 C6 -0.7(4)
C7 C4 C5 C6 179.3(3)

loop_
_cod_related_entry_id
_cod_related_entry_database
_cod_related_entry_code
1 ChemSpider 60899
